data_4332994
loop_
_publ_author_name
'Khatua, Snehadrinarayan'
'Stoeckli-Evans, Helen'
'Harada, Takunori'
'Kuroda, Reiko'
'Bhattacharjee, Manish'

_publ_section_title
;
 Helicity Induction through Hydrogen Bonding and Spontaneous Resolution of
 a Bimetallic Nickel Complex Coordinated to an Octahedral Metalloligand
;
_journal_issue 24
_journal_name_full 'Inorganic Chemistry'
_journal_page_first 9619
_journal_page_last 9621
_journal_paper_doi 10.1021/ic061226r
_journal_volume 45
_journal_year 2006
_chemical_formula_sum 'C40 H71 Mo2 N2 Ni O21.5'
_chemical_formula_weight 1174.58
_chemical_name_systematic
; 
 ? 
;
_space_group_IT_number 4
_symmetry_cell_setting monoclinic
_symmetry_space_group_name_Hall 'P 2yb'
_symmetry_space_group_name_H-M 'P 1 21 1'
_atom_sites_solution_hydrogens geom
_atom_sites_solution_primary direct
_atom_sites_solution_secondary difmap
_audit_creation_method SHELXL-97
_cell_angle_alpha 90.00
_cell_angle_beta 96.355(6)
_cell_angle_gamma 90.00
_cell_formula_units_Z 2
_cell_length_a 13.6309(11)
_cell_length_b 11.5596(7)
_cell_length_c 16.6061(12)
_cell_measurement_reflns_used 30861
_cell_measurement_temperature 173(2)
_cell_measurement_theta_max 29.64
_cell_measurement_theta_min 1.34
_cell_volume 2600.5(3)
_computing_cell_refinement 'X-Area V1.26'
_computing_data_collection 'X-Area V1.26 (STOE, 2005)'
_computing_data_reduction 'X-RED32 V1.26 (STOE, 2005)'
_computing_molecular_graphics 'PLATON  (Spek, 2003)'
_computing_publication_material SHELXL-97
_computing_structure_refinement 'SHELXL-97 (Sheldrick, 1997)'
_computing_structure_solution 'SHELXS-97 (Sheldrick, 1990)'
_diffrn_ambient_temperature 173(2)
_diffrn_measured_fraction_theta_full 0.986
_diffrn_measured_fraction_theta_max 0.986
_diffrn_measurement_device_type 'STOE IPDS-2'
_diffrn_measurement_method 'omega scans'
_diffrn_radiation_monochromator graphite
_diffrn_radiation_source 'fine-focus sealed tube'
_diffrn_radiation_type MoK\a
_diffrn_radiation_wavelength 0.71073
_diffrn_reflns_av_R_equivalents 0.0594
_diffrn_reflns_av_sigmaI/netI 0.0536
_diffrn_reflns_limit_h_max 18
_diffrn_reflns_limit_h_min -18
_diffrn_reflns_limit_k_max 15
_diffrn_reflns_limit_k_min -15
_diffrn_reflns_limit_l_max 22
_diffrn_reflns_limit_l_min -22
_diffrn_reflns_number 36704
_diffrn_reflns_theta_full 29.39
_diffrn_reflns_theta_max 29.39
_diffrn_reflns_theta_min 1.84
_diffrn_standards_decay_% 0
_diffrn_standards_number 0
_exptl_absorpt_coefficient_mu 0.908
_exptl_absorpt_correction_T_max 0.644
_exptl_absorpt_correction_T_min 0.172
_exptl_absorpt_correction_type empirical
_exptl_absorpt_process_details 'DIFrelABS in PLATON; Spek, 2003)'
_exptl_crystal_colour red
_exptl_crystal_density_diffrn 1.500
_exptl_crystal_density_method 'not measured'
_exptl_crystal_description plate
_exptl_crystal_F_000 1218
_exptl_crystal_size_max 0.50
_exptl_crystal_size_mid 0.50
_exptl_crystal_size_min 0.30
_refine_diff_density_max 1.487
_refine_diff_density_min -1.480
_refine_diff_density_rms 0.098
_refine_ls_abs_structure_details 'Flack H D (1983), Acta Cryst. A39, 876-881'
_refine_ls_abs_structure_Flack -0.03(2)
_refine_ls_extinction_method none
_refine_ls_goodness_of_fit_ref 1.032
_refine_ls_hydrogen_treatment constr
_refine_ls_matrix_type full
_refine_ls_number_parameters 619
_refine_ls_number_reflns 14013
_refine_ls_number_restraints 2
_refine_ls_restrained_S_all 1.042
_refine_ls_R_factor_all 0.0639
_refine_ls_R_factor_gt 0.0519
_refine_ls_shift/su_max 0.004
_refine_ls_shift/su_mean <0.001
_refine_ls_structure_factor_coef Fsqd
_refine_ls_weighting_details 'calc w=1/[\s^2^(Fo^2^)+(0.0621P)^2^+3.5057P] where P=(Fo^2^+2Fc^2^)/3'
_refine_ls_weighting_scheme calc
_refine_ls_wR_factor_gt 0.1239
_refine_ls_wR_factor_ref 0.1323
_reflns_number_gt 12092
_reflns_number_total 14013
_reflns_threshold_expression I>2sigma(I)
_cod_data_source_file ic061226rsup1.cif
_cod_data_source_block 1a
_cod_original_sg_symbol_H-M 'P 21'
_cod_original_formula_sum 'C40 H71 Mo2 N2 Ni O21.50'
_cod_database_code 4332994

loop_
_symmetry_equiv_pos_site_id
_symmetry_equiv_pos_as_xyz
1 x,y,z
2 -x,1/2+y,-z

loop_
_atom_site_aniso_label
_atom_site_aniso_U_11
_atom_site_aniso_U_22
_atom_site_aniso_U_33
_atom_site_aniso_U_23
_atom_site_aniso_U_13
_atom_site_aniso_U_12
Mo1 0.0326(2) 0.0239(2) 0.0312(2) 0.0000(2) 0.0019(1) 0.0001(2)
Ni1 0.0346(3) 0.0856(6) 0.0540(4) -0.0343(4) -0.0099(3) 0.0097(4)
O1 0.0484(19) 0.0282(17) 0.0402(18) 0.0022(14) -0.0025(15) -0.0086(14)
O1W 0.063(4) 0.115(6) 0.153(7) 0.022(5) -0.016(4) -0.022(4)
O2 0.0448(18) 0.0348(18) 0.053(2) 0.0002(17) 0.0069(16) 0.0031(16)
O2W 0.049(3) 0.154(6) 0.082(4) -0.078(4) -0.004(3) 0.007(3)
O3 0.0400(17) 0.0243(15) 0.0328(16) -0.0004(12) 0.0094(13) 0.0016(12)
O3W 0.040(2) 0.069(3) 0.062(3) -0.032(2) -0.0175(19) 0.013(2)
O4 0.0341(16) 0.0369(19) 0.0367(17) 0.0103(13) 0.0018(13) 0.0025(13)
O4W 0.039(2) 0.299(12) 0.098(5) -0.134(7) -0.012(3) 0.015(4)
O5 0.047(2) 0.067(3) 0.070(3) 0.043(3) 0.015(2) 0.008(2)
O6 0.0278(14) 0.0414(18) 0.0370(17) -0.0069(14) 0.0033(13) -0.0004(13)
O7 0.0319(19) 0.102(4) 0.074(3) -0.052(3) -0.0108(19) 0.009(2)
O20 0.061(4) 0.172(8) 0.186(9) 0.093(7) -0.057(5) -0.019(5)
N1 0.0251(16) 0.0291(18) 0.0292(18) 0.0049(14) 0.0030(13) -0.0028(13)
C1 0.036(2) 0.0249(19) 0.0235(18) -0.0023(15) 0.0052(16) -0.0008(16)
C2 0.0299(19) 0.029(2) 0.029(2) 0.0018(16) 0.0049(16) -0.0012(16)
C3 0.0313(19) 0.028(2) 0.033(2) 0.0013(18) 0.0077(16) 0.0000(17)
C4 0.037(2) 0.021(2) 0.030(2) -0.0001(14) 0.0093(17) -0.0025(14)
C5 0.031(2) 0.032(2) 0.033(2) -0.0036(17) 0.0090(17) -0.0075(16)
C6 0.031(2) 0.027(2) 0.027(2) -0.0037(16) 0.0079(16) -0.0022(16)
C7 0.0286(19) 0.028(2) 0.035(2) 0.0055(17) -0.0004(17) -0.0045(16)
C8 0.032(2) 0.037(2) 0.041(2) 0.0128(19) 0.0059(19) -0.0051(18)
C9 0.033(2) 0.040(2) 0.047(3) 0.012(2) 0.006(2) -0.0002(19)
C10 0.030(2) 0.040(2) 0.030(2) -0.0009(18) 0.0050(17) -0.0025(18)
C11 0.034(2) 0.051(3) 0.033(2) -0.009(2) 0.0004(18) 0.001(2)
C12 0.042(2) 0.027(2) 0.040(2) -0.0043(18) 0.016(2) -0.0017(19)
C13 0.083(4) 0.040(3) 0.046(3) -0.004(2) 0.022(3) -0.006(3)
C14 0.054(3) 0.036(3) 0.084(5) 0.004(3) 0.010(3) 0.003(2)
C15 0.070(4) 0.034(3) 0.066(4) 0.002(3) 0.040(3) -0.002(3)
C16 0.038(2) 0.027(2) 0.042(2) -0.0024(18) 0.0161(19) -0.0003(17)
C17 0.040(3) 0.043(3) 0.075(4) 0.004(3) 0.016(3) 0.002(2)
C18 0.059(3) 0.039(3) 0.052(3) -0.015(2) 0.028(3) -0.004(2)
C19 0.045(3) 0.043(3) 0.064(4) 0.000(3) 0.032(3) -0.002(2)
C20 0.130(9) 0.090(7) 0.107(8) 0.010(6) -0.052(7) 0.011(6)
Mo2 0.0376(2) 0.0330(2) 0.0414(2) 0.0043(2) 0.0004(2) -0.0023(2)
O8 0.073(3) 0.035(2) 0.061(3) 0.0043(19) -0.003(2) -0.010(2)
O9 0.0359(17) 0.045(2) 0.0409(18) -0.0023(15) 0.0062(14) 0.0048(15)
O10 0.052(2) 0.034(2) 0.0388(18) 0.0005(14) -0.0064(16) -0.0001(14)
O11 0.0351(19) 0.066(3) 0.089(3) 0.030(3) -0.008(2) -0.015(2)
O12 0.0260(19) 0.102(5) 0.166(7) 0.057(4) 0.008(3) 0.006(2)
O13 0.0395(18) 0.053(2) 0.0402(18) 0.0162(18) 0.0101(15) 0.0008(17)
O14 0.061(2) 0.074(3) 0.0368(19) 0.017(2) 0.0055(17) 0.005(2)
N2 0.0291(18) 0.044(2) 0.0278(18) 0.0042(17) 0.0034(14) 0.0055(16)
C21 0.030(2) 0.038(2) 0.033(2) -0.0012(18) 0.0058(17) 0.0000(17)
C22 0.033(2) 0.037(2) 0.027(2) 0.0027(18) 0.0056(16) 0.0018(18)
C23 0.044(2) 0.040(3) 0.030(2) -0.0023(19) 0.0006(19) 0.004(2)
C24 0.045(3) 0.048(3) 0.033(2) 0.008(2) 0.000(2) -0.003(2)
C25 0.043(2) 0.053(3) 0.023(2) 0.000(2) -0.0006(18) -0.003(2)
C26 0.030(2) 0.045(3) 0.033(2) -0.005(2) 0.0028(18) -0.0036(19)
C27 0.030(2) 0.036(2) 0.029(2) -0.0022(18) 0.0053(16) -0.0019(17)
C28 0.037(2) 0.068(4) 0.035(3) 0.008(2) 0.016(2) 0.010(2)
C29 0.031(2) 0.085(6) 0.078(4) 0.038(4) 0.000(3) -0.002(3)
C30 0.040(2) 0.042(3) 0.028(2) 0.000(2) 0.0028(18) 0.007(2)
C31 0.034(2) 0.056(4) 0.038(2) 0.015(2) 0.0072(18) 0.007(2)
C32 0.077(4) 0.051(3) 0.050(3) 0.013(3) -0.020(3) -0.001(4)
C33 0.142(9) 0.066(5) 0.135(9) 0.054(6) -0.078(8) -0.049(6)
C34 0.139(11) 0.106(10) 0.209(16) 0.054(10) 0.007(11) 0.062(9)
C35 0.222(14) 0.085(7) 0.076(6) 0.038(5) -0.075(8) -0.060(8)
C36 0.045(3) 0.048(3) 0.053(3) -0.015(3) -0.013(3) 0.001(2)
C37 0.081(4) 0.060(4) 0.048(3) -0.016(3) -0.024(3) 0.002(4)
C38 0.064(4) 0.089(6) 0.115(7) -0.064(6) -0.034(5) 0.032(4)
C39 0.122(8) 0.084(6) 0.075(5) 0.003(5) -0.030(5) -0.063(6)
O40 0.094(6) 0.118(7) 0.079(5) 0.036(5) 0.037(4) 0.054(5)
C40 0.128(10) 0.210(17) 0.143(11) 0.109(12) 0.079(9) 0.069(11)
O5W 0.108(9) 0.051(6) 0.143(11) -0.038(7) -0.084(9) 0.039(6)
O6W 0.049(3) 0.094(4) 0.085(4) 0.012(3) -0.002(2) -0.014(3)

loop_
_atom_site_label
_atom_site_type_symbol
_atom_site_thermal_displace_type
_atom_site_fract_x
_atom_site_fract_y
_atom_site_fract_z
_atom_site_occupancy
_atom_site_U_iso_or_equiv
_atom_site_calc_flag
_atom_site_refinement_flags
Mo1 Mo Uani 0.66944(3) 1.01344(3) 0.27019(2) 1.000 0.0294(1) . .
Ni1 Ni Uani 0.42829(5) 0.76676(9) 0.05177(5) 1.000 0.0592(3) . .
O1 O Uani 0.7651(3) 1.0877(3) 0.3205(2) 1.000 0.0395(10) . .
O1W O Uani 0.4384(5) 0.9194(8) -0.0124(6) 1.000 0.112(3) . .
O2 O Uani 0.5670(3) 1.0955(3) 0.2747(2) 1.000 0.0441(11) . .
O2W O Uani 0.4585(4) 0.6767(7) -0.0490(4) 1.000 0.096(3) . .
O3 O Uani 0.6590(3) 0.8926(3) 0.3468(2) 1.000 0.0320(9) . .
O3W O Uani 0.2799(3) 0.7633(4) 0.0184(3) 1.000 0.0587(16) . .
O4 O Uani 0.7010(2) 1.0816(3) 0.1603(2) 1.000 0.0361(10) . .
O4W O Uani 0.3940(4) 0.8569(10) 0.1493(4) 1.000 0.147(4) . .
O5 O Uani 0.8201(3) 1.1151(5) 0.0812(3) 1.000 0.0607(16) . .
O6 O Uani 0.5841(2) 0.8953(3) 0.1877(2) 1.000 0.0354(9) . .
O7 O Uani 0.5766(3) 0.7705(5) 0.0857(3) 1.000 0.0705(18) . .
O20 O Uani 0.4186(5) 0.6115(9) 0.1079(6) 1.000 0.145(4) . .
N1 N Uani 0.7807(3) 0.8904(3) 0.2157(2) 1.000 0.0278(10) . .
C1 C Uani 0.6748(3) 0.7773(4) 0.3471(3) 1.000 0.0280(11) . .
C2 C Uani 0.7583(3) 0.7345(4) 0.3143(3) 1.000 0.0292(11) . .
C3 C Uani 0.7744(3) 0.6169(4) 0.3108(3) 1.000 0.0305(11) . .
C4 C Uani 0.7100(3) 0.5391(3) 0.3419(3) 1.000 0.0289(12) . .
C5 C Uani 0.6310(3) 0.5846(4) 0.3780(3) 1.000 0.0316(12) . .
C6 C Uani 0.6109(3) 0.7023(4) 0.3822(3) 1.000 0.0280(12) . .
C7 C Uani 0.8288(3) 0.8176(4) 0.2826(3) 1.000 0.0308(11) . .
C8 C Uani 0.8494(3) 0.9744(4) 0.1851(3) 1.000 0.0365(12) . .
C9 C Uani 0.7882(4) 1.0646(5) 0.1376(3) 1.000 0.0399(14) . .
C10 C Uani 0.7340(3) 0.8194(4) 0.1478(3) 1.000 0.0332(12) . .
C11 C Uani 0.6225(4) 0.8294(5) 0.1392(3) 1.000 0.0396(14) . .
C12 C Uani 0.7282(4) 0.4088(4) 0.3345(3) 1.000 0.0355(12) . .
C13 C Uani 0.7123(6) 0.3752(5) 0.2444(4) 1.000 0.0552(19) . .
C14 C Uani 0.8345(5) 0.3777(5) 0.3682(5) 1.000 0.058(2) . .
C15 C Uani 0.6596(5) 0.3368(5) 0.3811(4) 1.000 0.054(2) . .
C16 C Uani 0.5258(4) 0.7488(4) 0.4258(3) 1.000 0.0348(12) . .
C17 C Uani 0.4503(4) 0.8110(5) 0.3657(4) 1.000 0.0520(19) . .
C18 C Uani 0.5656(5) 0.8312(5) 0.4943(4) 1.000 0.0484(17) . .
C19 C Uani 0.4723(4) 0.6504(5) 0.4647(4) 1.000 0.0487(19) . .
C20 C Uani 0.4782(9) 0.5763(10) 0.1813(7) 1.000 0.114(5) . .
Mo2 Mo Uani -0.01390(3) 0.60662(4) 0.13000(3) 1.000 0.0376(1) . .
O8 O Uani 0.0035(4) 0.7521(4) 0.1479(3) 1.000 0.0571(16) . .
O9 O Uani -0.1388(3) 0.5831(3) 0.1265(2) 1.000 0.0405(11) . .
O10 O Uani 0.0243(3) 0.5400(3) 0.2326(2) 1.000 0.0425(11) . .
O11 O Uani 0.1412(3) 0.5869(4) 0.1146(3) 1.000 0.0645(15) . .
O12 O Uani 0.2658(3) 0.4746(6) 0.0843(5) 1.000 0.098(3) . .
O13 O Uani -0.0236(3) 0.6185(4) 0.0072(2) 1.000 0.0438(11) . .
O14 O Uani -0.0817(3) 0.5367(4) -0.1094(2) 1.000 0.0573(14) . .
N2 N Uani 0.0047(3) 0.4192(4) 0.0835(2) 1.000 0.0336(11) . .
C21 C Uani 0.0586(3) 0.4384(4) 0.2650(3) 1.000 0.0335(12) . .
C22 C Uani 0.0361(3) 0.3369(4) 0.2233(3) 1.000 0.0322(12) . .
C23 C Uani 0.0672(4) 0.2326(5) 0.2582(3) 1.000 0.0383(14) . .
C24 C Uani 0.1185(4) 0.2282(5) 0.3351(3) 1.000 0.0423(16) . .
C25 C Uani 0.1407(4) 0.3318(5) 0.3745(3) 1.000 0.0400(14) . .
C26 C Uani 0.1139(3) 0.4394(5) 0.3416(3) 1.000 0.0361(14) . .
C27 C Uani -0.0278(3) 0.3362(4) 0.1431(3) 1.000 0.0315(12) . .
C28 C Uani 0.1069(4) 0.3946(6) 0.0660(3) 1.000 0.0458(18) . .
C29 C Uani 0.1777(4) 0.4923(7) 0.0904(5) 1.000 0.065(2) . .
C30 C Uani -0.0620(4) 0.4175(5) 0.0079(3) 1.000 0.0367(14) . .
C31 C Uani -0.0563(4) 0.5311(5) -0.0371(3) 1.000 0.0424(16) . .
C32 C Uani 0.1494(6) 0.1108(6) 0.3728(4) 1.000 0.0614(19) . .
C33 C Uani 0.0714(9) 0.0219(9) 0.3561(7) 1.000 0.121(5) . .
C34 C Uani 0.2409(11) 0.0708(12) 0.3369(11) 1.000 0.152(7) . .
C35 C Uani 0.1796(11) 0.1214(10) 0.4625(6) 1.000 0.135(6) . .
C36 C Uani 0.1397(4) 0.5518(5) 0.3872(4) 1.000 0.0500(17) . .
C37 C Uani 0.1961(6) 0.5300(7) 0.4715(4) 1.000 0.065(2) . .
C38 C Uani 0.0480(6) 0.6207(9) 0.4003(6) 1.000 0.093(3) . .
C39 C Uani 0.2067(8) 0.6230(9) 0.3402(5) 1.000 0.097(4) . .
O40 O Uani 0.3681(7) 0.2622(9) 0.1065(5) 0.750 0.095(3) . .
C40 C Uani 0.3451(10) 0.2284(16) 0.1837(9) 1.000 0.156(8) . .
O5W O Uani 0.6994(10) 0.5639(9) 0.0044(9) 0.500 0.108(5) . .
O6W O Uani 0.2046(4) 0.8490(6) 0.1597(4) 1.000 0.077(2) . .
H3 H Uiso 0.82990 0.58850 0.28700 1.000 0.0370 calc R
H5 H Uiso 0.58830 0.53220 0.40120 1.000 0.0380 calc R
H7A H Uiso 0.85700 0.86830 0.32730 1.000 0.0370 calc R
H7B H Uiso 0.88370 0.77390 0.26280 1.000 0.0370 calc R
H8A H Uiso 0.89310 0.93490 0.15000 1.000 0.0440 calc R
H8B H Uiso 0.89100 1.01070 0.23090 1.000 0.0440 calc R
H10A H Uiso 0.75300 0.73740 0.15700 1.000 0.0400 calc R
H10B H Uiso 0.75870 0.84480 0.09680 1.000 0.0400 calc R
H13A H Uiso 0.73720 0.29670 0.23760 1.000 0.0830 calc R
H13B H Uiso 0.74790 0.42950 0.21290 1.000 0.0830 calc R
H13C H Uiso 0.64170 0.37800 0.22540 1.000 0.0830 calc R
H14A H Uiso 0.88070 0.41310 0.33420 1.000 0.0870 calc R
H14B H Uiso 0.84260 0.29350 0.36800 1.000 0.0870 calc R
H14C H Uiso 0.84800 0.40670 0.42380 1.000 0.0870 calc R
H15A H Uiso 0.59110 0.34860 0.35770 1.000 0.0820 calc R
H15B H Uiso 0.66690 0.36070 0.43810 1.000 0.0820 calc R
H15C H Uiso 0.67680 0.25480 0.37750 1.000 0.0820 calc R
H17A H Uiso 0.42470 0.75700 0.32300 1.000 0.0780 calc R
H17B H Uiso 0.48220 0.87640 0.34150 1.000 0.0780 calc R
H17C H Uiso 0.39580 0.83920 0.39410 1.000 0.0780 calc R
H18A H Uiso 0.61370 0.79030 0.53230 1.000 0.0720 calc R
H18B H Uiso 0.51090 0.85850 0.52300 1.000 0.0720 calc R
H18C H Uiso 0.59760 0.89760 0.47140 1.000 0.0720 calc R
H19A H Uiso 0.43870 0.60130 0.42210 1.000 0.0730 calc R
H19B H Uiso 0.42360 0.68300 0.49760 1.000 0.0730 calc R
H19C H Uiso 0.52030 0.60410 0.49920 1.000 0.0730 calc R
H20A H Uiso 0.53090 0.52480 0.16770 1.000 0.1700 calc R
H20B H Uiso 0.43670 0.53560 0.21670 1.000 0.1700 calc R
H20C H Uiso 0.50720 0.64490 0.20940 1.000 0.1700 calc R
H20O H Uiso 0.37240 0.53550 0.10010 1.000 0.2170 . R
H9 H Uiso 0.05310 0.16280 0.22900 1.000 0.0460 calc R
H25 H Uiso 0.17620 0.32940 0.42700 1.000 0.0480 calc R
H27A H Uiso -0.02770 0.25730 0.11990 1.000 0.0380 calc R
H27B H Uiso -0.09650 0.35480 0.15260 1.000 0.0380 calc R
H28A H Uiso 0.10670 0.37990 0.00720 1.000 0.0550 calc R
H28B H Uiso 0.13050 0.32350 0.09520 1.000 0.0550 calc R
H30A H Uiso -0.13050 0.40440 0.02020 1.000 0.0440 calc R
H30B H Uiso -0.04360 0.35310 -0.02680 1.000 0.0440 calc R
H33A H Uiso 0.05660 0.01180 0.29740 1.000 0.1820 calc R
H33B H Uiso 0.01170 0.04680 0.37900 1.000 0.1820 calc R
H33C H Uiso 0.09450 -0.05160 0.38070 1.000 0.1820 calc R
H34A H Uiso 0.29810 0.07660 0.37800 1.000 0.2280 calc R
H34B H Uiso 0.25140 0.11960 0.29040 1.000 0.2280 calc R
H34C H Uiso 0.23230 -0.00980 0.31920 1.000 0.2280 calc R
H35A H Uiso 0.12900 0.16450 0.48760 1.000 0.2020 calc R
H35B H Uiso 0.24270 0.16260 0.47180 1.000 0.2020 calc R
H35C H Uiso 0.18680 0.04400 0.48660 1.000 0.2020 calc R
H37A H Uiso 0.26100 0.49680 0.46530 1.000 0.0980 calc R
H37B H Uiso 0.15860 0.47600 0.50180 1.000 0.0980 calc R
H37C H Uiso 0.20460 0.60330 0.50110 1.000 0.0980 calc R
H38A H Uiso 0.01030 0.57920 0.43810 1.000 0.1390 calc R
H38B H Uiso 0.00700 0.63060 0.34840 1.000 0.1390 calc R
H38C H Uiso 0.06730 0.69680 0.42280 1.000 0.1390 calc R
H39A H Uiso 0.17390 0.63790 0.28560 1.000 0.1450 calc R
H39B H Uiso 0.26830 0.58060 0.33630 1.000 0.1450 calc R
H39C H Uiso 0.22150 0.69670 0.36810 1.000 0.1450 calc R
H40A H Uiso 0.35510 0.14490 0.19040 1.000 0.2330 calc R
H40B H Uiso 0.27600 0.24740 0.18900 1.000 0.2330 calc R
H40C H Uiso 0.38810 0.26950 0.22540 1.000 0.2330 calc R
H40O H Uiso 0.41180 0.21810 0.09180 1.000 0.1140 calc R

loop_
_atom_type_symbol
_atom_type_description
_atom_type_scat_dispersion_real
_atom_type_scat_dispersion_imag
_atom_type_scat_source
C C 0.0033 0.0016 'International Tables Vol C Tables 4.2.6.8 and 6.1.1.4'
H H 0.0000 0.0000 'International Tables Vol C Tables 4.2.6.8 and 6.1.1.4'
Mo Mo -1.6832 0.6857 'International Tables Vol C Tables 4.2.6.8 and 6.1.1.4'
N N 0.0061 0.0033 'International Tables Vol C Tables 4.2.6.8 and 6.1.1.4'
Ni Ni 0.3393 1.1124 'International Tables Vol C Tables 4.2.6.8 and 6.1.1.4'
O O 0.0106 0.0060 'International Tables Vol C Tables 4.2.6.8 and 6.1.1.4'

loop_
_geom_angle_atom_site_label_1
_geom_angle_atom_site_label_2
_geom_angle_atom_site_label_3
_geom_angle
_geom_angle_publ_flag
O1 Mo1 O2 106.62(18) yes
O1 Mo1 O3 98.74(16) yes
O1 Mo1 O4 91.03(14) yes
O1 Mo1 O6 162.26(15) yes
O1 Mo1 N1 90.13(16) yes
O2 Mo1 O3 104.94(17) yes
O2 Mo1 O4 94.49(14) yes
O2 Mo1 O6 89.62(14) yes
O2 Mo1 N1 158.64(14) yes
O3 Mo1 O4 154.59(14) yes
O3 Mo1 O6 83.46(14) yes
O3 Mo1 N1 84.94(14) yes
O4 Mo1 O6 80.40(12) yes
O4 Mo1 N1 71.56(12) yes
O6 Mo1 N1 72.46(12) yes
O8 Mo2 O13 95.7(2) yes
O8 Mo2 N2 162.1(2) yes
O9 Mo2 O10 98.00(17) yes
O9 Mo2 O11 162.55(17) yes
O9 Mo2 O13 91.29(16) yes
O9 Mo2 N2 89.16(16) yes
O10 Mo2 O11 83.60(18) yes
O10 Mo2 O13 155.86(17) yes
O10 Mo2 N2 83.70(14) yes
O11 Mo2 O13 81.08(18) yes
O11 Mo2 N2 73.69(16) yes
O13 Mo2 N2 74.16(16) yes
O8 Mo2 O9 106.1(2) yes
O8 Mo2 O10 102.9(2) yes
O8 Mo2 O11 90.3(2) yes
O4W Ni1 O7 94.5(2) yes
O4W Ni1 O20 93.2(4) yes
O7 Ni1 O20 90.3(3) yes
O1W Ni1 O2W 89.0(3) yes
O1W Ni1 O3W 89.9(2) yes
O1W Ni1 O4W 90.4(4) yes
O1W Ni1 O7 90.2(3) yes
O1W Ni1 O20 176.3(4) yes
O2W Ni1 O3W 92.9(2) yes
O2W Ni1 O4W 178.1(2) yes
O2W Ni1 O7 87.4(2) yes
O2W Ni1 O20 87.4(4) yes
O3W Ni1 O4W 85.3(2) yes
O3W Ni1 O7 179.7(2) yes
O3W Ni1 O20 89.7(2) yes
Mo1 O3 C1 134.6(3) yes
Mo1 O4 C9 118.8(3) yes
Mo1 O6 C11 123.3(3) yes
Ni1 O7 C11 128.3(4) yes
Ni1 O20 C20 125.2(7) yes
C20 O20 H20O 98.00 no
Ni1 O20 H20O 137.00 no
Mo2 O10 C21 139.5(3) yes
Mo2 O11 C29 122.9(4) yes
Mo2 O13 C31 119.7(4) yes
C40 O40 H40O 109.00 no
Mo1 N1 C10 113.0(3) yes
Mo1 N1 C8 101.3(2) yes
C7 N1 C10 111.9(3) yes
C8 N1 C10 109.8(3) yes
Mo1 N1 C7 107.9(3) yes
C7 N1 C8 112.7(4) yes
Mo2 N2 C30 102.5(3) yes
C27 N2 C28 111.4(4) yes
Mo2 N2 C28 112.6(4) yes
Mo2 N2 C27 109.3(3) yes
C27 N2 C30 111.1(4) yes
C28 N2 C30 109.7(4) yes
C2 C1 C6 120.7(4) no
O3 C1 C2 118.8(4) yes
O3 C1 C6 120.4(4) yes
C1 C2 C3 120.2(4) no
C1 C2 C7 119.4(4) no
C3 C2 C7 120.5(4) no
C2 C3 C4 120.7(4) no
C5 C4 C12 123.0(4) no
C3 C4 C5 117.7(4) no
C3 C4 C12 119.3(4) no
C4 C5 C6 123.9(4) no
C1 C6 C16 121.2(4) no
C5 C6 C16 122.1(4) no
C1 C6 C5 116.7(4) no
N1 C7 C2 112.3(4) yes
N1 C8 C9 107.5(4) yes
O5 C9 C8 120.6(5) yes
O4 C9 O5 124.3(5) yes
O4 C9 C8 115.1(4) yes
N1 C10 C11 111.8(4) yes
O6 C11 O7 125.4(5) yes
O7 C11 C10 116.7(5) yes
O6 C11 C10 117.9(4) yes
C4 C12 C15 112.4(4) no
C4 C12 C14 110.8(4) no
C14 C12 C15 107.1(5) no
C13 C12 C15 109.1(5) no
C4 C12 C13 108.6(4) no
C13 C12 C14 108.7(5) no
C6 C16 C18 110.1(5) no
C17 C16 C19 107.9(4) no
C6 C16 C17 110.3(4) no
C6 C16 C19 111.1(4) no
C17 C16 C18 110.4(4) no
C18 C16 C19 107.1(5) no
C2 C3 H3 120.00 no
C4 C3 H3 120.00 no
C6 C5 H5 118.00 no
C4 C5 H5 118.00 no
N1 C7 H7A 109.00 no
C2 C7 H7A 109.00 no
N1 C7 H7B 109.00 no
H7A C7 H7B 108.00 no
C2 C7 H7B 109.00 no
N1 C8 H8A 110.00 no
C9 C8 H8A 110.00 no
C9 C8 H8B 110.00 no
H8A C8 H8B 108.00 no
N1 C8 H8B 110.00 no
N1 C10 H10B 109.00 no
N1 C10 H10A 109.00 no
H10A C10 H10B 108.00 no
C11 C10 H10B 109.00 no
C11 C10 H10A 109.00 no
H13A C13 H13B 109.00 no
H13A C13 H13C 110.00 no
H13B C13 H13C 110.00 no
C12 C13 H13A 109.00 no
C12 C13 H13B 109.00 no
C12 C13 H13C 109.00 no
C12 C14 H14B 109.00 no
H14A C14 H14C 110.00 no
C12 C14 H14C 110.00 no
C12 C14 H14A 109.00 no
H14B C14 H14C 109.00 no
H14A C14 H14B 109.00 no
C12 C15 H15A 109.00 no
C12 C15 H15B 109.00 no
H15A C15 H15B 110.00 no
H15A C15 H15C 110.00 no
H15B C15 H15C 109.00 no
C12 C15 H15C 109.00 no
C16 C17 H17B 109.00 no
H17A C17 H17B 109.00 no
H17A C17 H17C 109.00 no
C16 C17 H17C 109.00 no
H17B C17 H17C 110.00 no
C16 C17 H17A 109.00 no
C16 C18 H18B 110.00 no
C16 C18 H18A 110.00 no
H18A C18 H18B 109.00 no
H18A C18 H18C 109.00 no
C16 C18 H18C 110.00 no
H18B C18 H18C 109.00 no
C16 C19 H19B 109.00 no
C16 C19 H19C 110.00 no
H19B C19 H19C 109.00 no
H19A C19 H19C 110.00 no
C16 C19 H19A 109.00 no
H19A C19 H19B 109.00 no
O20 C20 H20C 109.00 no
O20 C20 H20B 109.00 no
H20B C20 H20C 109.00 no
H20A C20 H20B 109.00 no
H20A C20 H20C 110.00 no
O20 C20 H20A 110.00 no
O10 C21 C22 119.4(4) yes
O10 C21 C26 118.7(4) yes
C22 C21 C26 121.9(5) no
C21 C22 C23 119.3(5) no
C21 C22 C27 121.5(4) no
C23 C22 C27 119.0(4) no
C22 C23 C24 121.2(5) no
C23 C24 C25 117.8(5) no
C23 C24 C32 119.7(5) no
C25 C24 C32 122.5(5) no
C24 C25 C26 123.7(5) no
C21 C26 C25 116.1(5) no
C25 C26 C36 122.1(5) no
C21 C26 C36 121.8(5) no
N2 C27 C22 113.6(4) yes
N2 C28 C29 113.0(5) yes
O11 C29 O12 125.6(7) yes
O12 C29 C28 116.9(7) yes
O11 C29 C28 117.5(5) yes
N2 C30 C31 110.5(4) yes
O13 C31 C30 115.3(4) yes
O14 C31 C30 120.6(5) yes
O13 C31 O14 124.1(5) yes
C24 C32 C33 112.2(7) no
C24 C32 C35 111.4(6) no
C33 C32 C34 108.7(8) no
C24 C32 C34 108.1(8) no
C34 C32 C35 105.5(10) no
C33 C32 C35 110.7(8) no
C26 C36 C38 111.7(5) no
C26 C36 C39 109.1(6) no
C37 C36 C38 106.9(6) no
C37 C36 C39 106.8(6) no
C38 C36 C39 110.1(7) no
C26 C36 C37 112.1(5) no
C22 C23 H9 119.00 no
C24 C23 H9 119.00 no
C26 C25 H25 118.00 no
C24 C25 H25 118.00 no
N2 C27 H27A 109.00 no
N2 C27 H27B 109.00 no
C22 C27 H27B 109.00 no
H27A C27 H27B 108.00 no
C22 C27 H27A 109.00 no
N2 C28 H28B 109.00 no
C29 C28 H28A 109.00 no
C29 C28 H28B 109.00 no
H28A C28 H28B 108.00 no
N2 C28 H28A 109.00 no
N2 C30 H30B 110.00 no
C31 C30 H30A 110.00 no
N2 C30 H30A 110.00 no
H30A C30 H30B 108.00 no
C31 C30 H30B 110.00 no
C32 C33 H33A 109.00 no
C32 C33 H33B 109.00 no
H33A C33 H33B 109.00 no
H33A C33 H33C 109.00 no
C32 C33 H33C 109.00 no
H33B C33 H33C 110.00 no
C32 C34 H34B 109.00 no
C32 C34 H34C 109.00 no
H34A C34 H34B 110.00 no
H34A C34 H34C 109.00 no
H34B C34 H34C 110.00 no
C32 C34 H34A 109.00 no
C32 C35 H35A 109.00 no
C32 C35 H35B 110.00 no
H35A C35 H35B 109.00 no
H35A C35 H35C 109.00 no
H35B C35 H35C 109.00 no
C32 C35 H35C 109.00 no
C36 C37 H37B 110.00 no
C36 C37 H37C 109.00 no
C36 C37 H37A 110.00 no
H37A C37 H37C 109.00 no
H37B C37 H37C 109.00 no
H37A C37 H37B 109.00 no
C36 C38 H38A 109.00 no
C36 C38 H38B 109.00 no
H38A C38 H38B 109.00 no
H38A C38 H38C 109.00 no
C36 C38 H38C 110.00 no
H38B C38 H38C 109.00 no
C36 C39 H39B 109.00 no
C36 C39 H39C 110.00 no
C36 C39 H39A 109.00 no
H39A C39 H39C 109.00 no
H39B C39 H39C 109.00 no
H39A C39 H39B 109.00 no
O40 C40 H40A 110.00 no
O40 C40 H40B 109.00 no
O40 C40 H40C 109.00 no
H40A C40 H40B 109.00 no
H40A C40 H40C 109.00 no
H40B C40 H40C 109.00 no

loop_
_geom_bond_atom_site_label_1
_geom_bond_atom_site_label_2
_geom_bond_distance
_geom_bond_publ_flag
Mo1 O1 1.701(4) yes
Mo1 O2 1.697(4) yes
Mo1 O3 1.905(3) yes
Mo1 O4 2.076(3) yes
Mo1 O6 2.178(3) yes
Mo1 N1 2.334(4) yes
Mo2 O9 1.719(4) yes
Mo2 O10 1.890(3) yes
Mo2 O11 2.170(4) yes
Mo2 O13 2.034(3) yes
Mo2 N2 2.323(5) yes
Mo2 O8 1.720(5) yes
Ni1 O20 2.033(10) yes
Ni1 O1W 2.074(9) yes
Ni1 O2W 2.051(7) yes
Ni1 O7 2.038(4) yes
Ni1 O4W 2.024(8) yes
Ni1 O3W 2.038(4) yes
O3 C1 1.350(6) yes
O4 C9 1.301(6) yes
O5 C9 1.224(7) yes
O6 C11 1.263(6) yes
O7 C11 1.233(7) yes
O20 C20 1.446(15) yes
O20 H20O 1.0800 no
O10 C21 1.353(6) yes
O11 C29 1.284(9) yes
O12 C29 1.233(7) yes
O13 C31 1.299(7) yes
O14 C31 1.214(6) yes
O40 C40 1.408(17) yes
O40 H40O 0.8400 no
N1 C7 1.487(6) yes
N1 C10 1.480(6) yes
N1 C8 1.478(6) yes
N2 C30 1.466(6) yes
N2 C28 1.482(7) yes
N2 C27 1.481(6) yes
C1 C2 1.405(6) no
C1 C6 1.401(6) no
C2 C3 1.379(7) no
C2 C7 1.495(6) no
C3 C4 1.395(6) no
C4 C12 1.534(6) no
C4 C5 1.392(6) no
C5 C6 1.391(7) no
C6 C16 1.531(7) no
C8 C9 1.503(7) no
C10 C11 1.515(7) no
C12 C15 1.525(8) no
C12 C14 1.537(9) no
C12 C13 1.538(8) no
C16 C18 1.536(8) no
C16 C17 1.531(8) no
C16 C19 1.532(8) no
C3 H3 0.9500 no
C5 H5 0.9500 no
C7 H7B 0.9900 no
C7 H7A 0.9900 no
C8 H8A 0.9900 no
C8 H8B 0.9900 no
C10 H10A 0.9900 no
C10 H10B 0.9900 no
C13 H13A 0.9800 no
C13 H13C 0.9800 no
C13 H13B 0.9800 no
C14 H14C 0.9800 no
C14 H14A 0.9800 no
C14 H14B 0.9800 no
C15 H15B 0.9800 no
C15 H15A 0.9800 no
C15 H15C 0.9800 no
C17 H17C 0.9800 no
C17 H17B 0.9800 no
C17 H17A 0.9800 no
C18 H18A 0.9800 no
C18 H18C 0.9800 no
C18 H18B 0.9800 no
C19 H19B 0.9800 no
C19 H19C 0.9800 no
C19 H19A 0.9800 no
C20 H20C 0.9800 no
C20 H20A 0.9800 no
C20 H20B 0.9800 no
C21 C26 1.405(7) no
C21 C22 1.380(7) no
C22 C23 1.384(7) no
C22 C27 1.509(7) no
C23 C24 1.387(7) no
C24 C32 1.534(9) no
C24 C25 1.382(8) no
C25 C26 1.391(8) no
C26 C36 1.525(8) no
C28 C29 1.511(10) no
C30 C31 1.517(8) no
C32 C33 1.483(14) no
C32 C35 1.506(12) no
C32 C34 1.513(17) no
C36 C39 1.509(12) no
C36 C38 1.518(11) no
C36 C37 1.541(9) no
C23 H9 0.9500 no
C25 H25 0.9500 no
C27 H27B 0.9900 no
C27 H27A 0.9900 no
C28 H28B 0.9900 no
C28 H28A 0.9900 no
C30 H30B 0.9900 no
C30 H30A 0.9900 no
C33 H33C 0.9800 no
C33 H33A 0.9800 no
C33 H33B 0.9800 no
C34 H34C 0.9800 no
C34 H34B 0.9800 no
C34 H34A 0.9800 no
C35 H35B 0.9800 no
C35 H35A 0.9800 no
C35 H35C 0.9800 no
C37 H37B 0.9800 no
C37 H37A 0.9800 no
C37 H37C 0.9800 no
C38 H38B 0.9800 no
C38 H38C 0.9800 no
C38 H38A 0.9800 no
C39 H39C 0.9800 no
C39 H39A 0.9800 no
C39 H39B 0.9800 no
C40 H40A 0.9800 no
C40 H40B 0.9800 no
C40 H40C 0.9800 no

loop_
_geom_contact_atom_site_label_1
_geom_contact_atom_site_label_2
_geom_contact_distance
_geom_contact_site_symmetry_2
_geom_contact_publ_flag
Mo1 H13A 3.4600 1_565 no
Mo1 H15C 3.3100 1_565 no
Mo1 H17B 3.3300 . no
Mo2 H10A 3.5900 1_455 no
Mo2 H3 3.5500 1_455 no
Mo2 H7B 3.3500 1_455 no
Mo2 H30B 3.4600 2_555 no
Mo2 H38B 3.6200 . no
Mo2 H39A 3.4500 . no
Ni1 O6W 3.824(6) . no
Ni1 O5W 3.916(11) 2_655 no
Ni1 H40O 3.4500 2_655 no
O1 C8 2.943(6) . no
O1 C7 3.320(6) . no
O1 O2 2.725(6) . no
O1 O3 2.740(5) . no
O1 O4 2.708(5) . no
O1 N1 2.891(5) . no
O1 C9 3.100(6) . no
O1 C15 3.419(7) 1_565 no
O1W O5W 2.528(15) 2_655 no
O1W O2W 2.890(12) . no
O1W O3W 2.904(9) . no
O1W O4W 2.908(12) . no
O1W O7 2.913(10) . no
O2 O3 2.859(5) . no
O2 O4 2.782(5) . no
O2 O6 2.752(5) . no
O2 O1 2.725(6) . no
O2W O1W 2.890(12) . no
O2W O3W 2.964(7) . no
O2W O20 2.822(12) . no
O2W O4 2.909(7) 2_645 no
O2W O7 2.824(8) . no
O2W O40 2.824(11) 2_655 no
O3 C18 2.969(8) . no
O3 O6 2.725(5) . no
O3 O1 2.740(5) . no
O3 O2 2.859(5) . no
O3 C7 2.791(6) . no
O3 N1 2.880(5) . no
O3 C17 3.046(7) . no
O3W O2W 2.964(7) . no
O3W O4W 2.751(9) . no
O3W O1W 2.904(9) . no
O3W O5 2.651(7) 2_645 no
O3W O6W 2.842(8) . no
O3W O20 2.871(10) . no
O4 C8 2.369(5) . no
O4 C10 3.075(6) . no
O4 N1 2.587(5) . no
O4 C11 3.112(7) . no
O4 O2 2.782(5) . no
O4 O6 2.747(5) . no
O4 O1 2.708(5) . no
O4 O2W 2.909(7) 2_655 no
O4W O3W 2.751(9) . no
O4W O6W 2.608(8) . no
O4W O1W 2.908(12) . no
O4W C11 3.154(8) . no
O4W O7 2.982(8) . no
O4W O20 2.947(15) . no
O4W O6 2.637(6) . no
O5 C29 3.187(10) 2_655 no
O5 O3W 2.651(7) 2_655 no
O5 C27 3.379(7) 1_665 no
O5W Ni1 3.916(11) 2_645 no
O5W O1W 2.528(15) 2_645 no
O5W O9 2.835(15) 1_655 no
O6 N1 2.669(5) . no
O6 O4W 2.637(6) . no
O6 C1 3.110(6) . no
O6 O2 2.752(5) . no
O6 C10 2.384(5) . no
O6 O4 2.747(5) . no
O6 O3 2.725(5) . no
O6W C30 3.310(8) 2_555 no
O6W O3W 2.842(8) . no
O6W O8 2.948(8) . no
O6W O4W 2.608(8) . no
O6W O11 3.216(8) . no
O6W Ni1 3.824(6) . no
O6W O14 2.811(8) 2_555 no
O7 O2W 2.824(8) . no
O7 C20 3.135(13) . no
O7 O20 2.886(10) . no
O7 O1W 2.913(10) . no
O7 O4W 2.982(8) . no
O8 O9 2.748(6) . no
O8 O6W 2.948(8) . no
O8 O10 2.825(6) . no
O8 O13 2.791(6) . no
O8 O11 2.776(7) . no
O8 C30 3.383(7) 2_555 no
O8 C8 3.418(7) 1_455 no
O9 C31 3.112(6) . no
O9 C30 3.016(6) . no
O9 N2 2.870(6) . no
O9 O13 2.692(5) . no
O9 C10 3.275(6) 1_455 no
O9 C27 3.228(6) . no
O9 O5W 2.835(15) 1_455 no
O9 O8 2.748(6) . no
O9 O10 2.725(5) . no
O10 C27 2.834(6) . no
O10 O9 2.725(5) . no
O10 O11 2.714(6) . no
O10 C39 3.052(11) . no
O10 C38 2.921(11) . no
O10 O8 2.825(6) . no
O10 N2 2.829(5) . no
O10 C29 3.368(8) . no
O11 O8 2.776(7) . no
O11 N2 2.697(6) . no
O11 O6W 3.216(8) . no
O11 C28 2.393(8) . no
O11 C21 3.328(7) . no
O11 O13 2.734(6) . no
O11 O10 2.714(6) . no
O12 C20 3.366(13) . no
O12 C40 3.406(19) . no
O12 O40 2.828(12) . no
O12 O20 2.611(10) . no
O13 O9 2.692(5) . no
O13 N2 2.637(6) . no
O13 C28 3.230(8) . no
O13 C29 3.275(8) . no
O13 O8 2.791(6) . no
O13 C30 2.382(7) . no
O13 O11 2.734(6) . no
O14 O6W 2.811(8) 2_545 no
O14 C23 3.374(7) 2_555 no
O20 O4W 2.947(15) . no
O20 O12 2.611(10) . no
O20 O7 2.886(10) . no
O20 O3W 2.871(10) . no
O20 O2W 2.822(12) . no
O40 O2W 2.824(11) 2_645 no
O40 O12 2.828(12) . no
O1 H14B 2.6900 1_565 no
O1 H13A 2.7900 1_565 no
O1 H15C 2.5200 1_565 no
O1 H7A 2.8300 . no
O1 H8B 2.5500 . no
O2 H15C 2.8200 1_565 no
O2W H40O 2.0300 2_655 no
O3 H17B 2.4100 . no
O3 H7A 2.7700 . no
O3 H18C 2.3200 . no
O3W H30A 2.6300 2_555 no
O4 H13A 2.8200 1_565 no
O5 H27A 2.6700 1_665 no
O5W H40O 2.7400 2_655 no
O7 H20C 2.7700 . no
O8 H8A 2.6000 1_455 no
O8 H7B 2.6600 1_455 no
O8 H30B 2.4400 2_555 no
O9 H10A 2.4000 1_455 no
O9 H27B 2.7300 . no
O9 H30A 2.7300 . no
O9 H3 2.7500 1_455 no
O9 H13B 2.8400 1_455 no
O10 H39A 2.4100 . no
O10 H38B 2.2300 . no
O11 H39A 2.8900 . no
O12 H20O 1.6100 . no
O13 H30B 2.8700 2_555 no
O13 H27A 2.8000 2_555 no
O14 H9 2.5300 2_555 no
N1 O6 2.669(5) . no
N1 C1 3.042(6) . no
N1 O4 2.587(5) . no
N1 O3 2.880(5) . no
N1 C9 2.404(7) . no
N1 O1 2.891(5) . no
N1 C11 2.481(7) . no
N2 O13 2.637(6) . no
N2 C21 3.030(6) . no
N2 O11 2.697(6) . no
N2 O10 2.829(5) . no
N2 C31 2.451(6) . no
N2 C29 2.496(7) . no
N2 O9 2.870(6) . no
C1 C10 3.526(7) . no
C1 C11 3.499(7) . no
C2 C11 3.449(7) . no
C3 C10 3.575(7) . no
C4 C35 3.555(12) 2_656 no
C5 C35 3.514(13) 2_656 no
C8 O8 3.418(7) 1_655 no
C9 C11 3.537(8) . no
C10 O9 3.275(6) 1_655 no
C10 C3 3.575(7) . no
C10 C1 3.526(7) . no
C11 C1 3.499(7) . no
C11 C9 3.537(8) . no
C11 C2 3.449(7) . no
C15 O1 3.419(7) 1_545 no
C17 O3 3.046(7) . no
C18 O3 2.969(8) . no
C20 O12 3.366(13) . no
C21 C29 3.532(9) . no
C21 C28 3.477(7) . no
C22 C29 3.573(9) . no
C23 O14 3.374(7) 2_545 no
C27 O5 3.379(7) 1_445 no
C28 C21 3.477(7) . no
C29 C21 3.532(9) . no
C29 C22 3.573(9) . no
C29 O5 3.187(10) 2_645 no
C30 O6W 3.310(8) 2_545 no
C30 O8 3.383(7) 2_545 no
C34 C40 3.55(2) . no
C35 C5 3.514(13) 2_646 no
C35 C4 3.555(12) 2_646 no
C38 O10 2.921(11) . no
C39 O10 3.052(11) . no
C40 O12 3.406(19) . no
C40 C34 3.55(2) . no
C1 H17B 2.8600 . no
C1 H18C 2.7900 . no
C2 H10A 2.6100 . no
C3 H10A 2.9000 . no
C3 H14A 2.7700 . no
C3 H13B 2.7100 . no
C4 H35C 3.0300 2_656 no
C5 H15B 2.8000 . no
C5 H19C 2.6600 . no
C5 H19A 2.8100 . no
C5 H15A 2.7900 . no
C5 H35B 3.0100 2_656 no
C6 H35B 3.0000 2_656 no
C9 H10B 2.6500 . no
C11 H20C 2.9600 . no
C13 H3 2.9800 . no
C14 H3 2.7800 . no
C15 H19B 3.0000 2_646 no
C15 H5 2.5000 . no
C15 H18B 2.9700 2_646 no
C18 H37A 3.0600 2_656 no
C19 H5 2.4200 . no
C21 H14A 2.8100 1_455 no
C21 H38B 2.7500 . no
C21 H39A 2.7900 . no
C22 H28B 2.6100 . no
C22 H14A 3.0900 1_455 no
C23 H33B 3.0900 . no
C23 H33A 2.6400 . no
C23 H34B 2.8300 . no
C25 H37B 2.6800 . no
C25 H35B 2.8100 . no
C25 H37A 2.8400 . no
C25 H35A 2.7100 . no
C29 H20O 2.6900 . no
C31 H28A 2.8600 . no
C33 H9 2.6600 . no
C33 H8B 3.0400 1_445 no
C35 H25 2.4700 . no
C37 H25 2.4400 . no
C40 H34B 2.6200 . no
H3 Mo2 3.5500 1_655 no
H3 O9 2.7500 1_655 no
H3 H7B 2.3100 . no
H3 H13B 2.4200 . no
H3 H14A 2.2500 . no
H3 C13 2.9800 . no
H3 C14 2.7800 . no
H3 H38B 2.5600 1_655 no
H5 H15B 2.3000 . no
H5 H19A 2.2500 . no
H5 H19C 2.1300 . no
H5 H15A 2.2400 . no
H5 C15 2.5000 . no
H5 C19 2.4200 . no
H7A O1 2.8300 . no
H7A O3 2.7700 . no
H7A H8B 2.3800 . no
H7B H10A 2.4000 . no
H7B O8 2.6600 1_655 no
H7B H3 2.3100 . no
H7B Mo2 3.3500 1_655 no
H8A O8 2.6000 1_655 no
H8A H10B 2.2100 . no
H8B O1 2.5500 . no
H8B H33A 2.4000 1_665 no
H8B H7A 2.3800 . no
H8B C33 3.0400 1_665 no
H9 H27A 2.2900 . no
H9 H33A 2.0800 . no
H9 O14 2.5300 2_545 no
H9 C33 2.6600 . no
H10A C2 2.6100 . no
H10A O9 2.4000 1_655 no
H10A C3 2.9000 . no
H10A Mo2 3.5900 1_655 no
H10A H7B 2.4000 . no
H10B H8A 2.2100 . no
H10B C9 2.6500 . no
H13A Mo1 3.4600 1_545 no
H13A H15C 2.5900 . no
H13A H14B 2.4600 . no
H13A O1 2.7900 1_545 no
H13A O4 2.8200 1_545 no
H13B C3 2.7100 . no
H13B H27B 2.5900 1_655 no
H13B O9 2.8400 1_655 no
H13B H14A 2.5600 . no
H13B H3 2.4200 . no
H13C H20A 2.4000 . no
H13C H15A 2.4000 . no
H14A C3 2.7700 . no
H14A H3 2.2500 . no
H14A C22 3.0900 1_655 no
H14A H13B 2.5600 . no
H14A C21 2.8100 1_655 no
H14B O1 2.6900 1_545 no
H14B H15C 2.3300 . no
H14B H13A 2.4600 . no
H14C H15B 2.5600 . no
H14C H35C 2.2600 2_656 no
H15A H5 2.2400 . no
H15A C5 2.7900 . no
H15A H13C 2.4000 . no
H15A H18B 2.5500 2_646 no
H15B H18B 2.5800 2_646 no
H15B C5 2.8000 . no
H15B H14C 2.5600 . no
H15B H5 2.3000 . no
H15C Mo1 3.3100 1_545 no
H15C O2 2.8200 1_545 no
H15C H14B 2.3300 . no
H15C O1 2.5200 1_545 no
H15C H13A 2.5900 . no
H17A H19A 2.4300 . no
H17B Mo1 3.3300 . no
H17B H18C 2.5400 . no
H17B O3 2.4100 . no
H17B C1 2.8600 . no
H17C H19B 2.4900 . no
H17C H18B 2.5200 . no
H18A H35B 2.4600 2_656 no
H18A H19C 2.5300 . no
H18B H17C 2.5200 . no
H18B H19B 2.3700 . no
H18B C15 2.9700 2_656 no
H18B H15A 2.5500 2_656 no
H18B H15B 2.5800 2_656 no
H18C C1 2.7900 . no
H18C H37A 2.3800 2_656 no
H18C O3 2.3200 . no
H18C H17B 2.5400 . no
H19A H5 2.2500 . no
H19A H39B 2.6000 . no
H19A H17A 2.4300 . no
H19A C5 2.8100 . no
H19B H18B 2.3700 . no
H19B H17C 2.4900 . no
H19B C15 3.0000 2_656 no
H19C H18A 2.5300 . no
H19C H5 2.1300 . no
H19C C5 2.6600 . no
H20A H13C 2.4000 . no
H20C O7 2.7700 . no
H20C C11 2.9600 . no
H20O C29 2.6900 . no
H20O O12 1.6100 . no
H25 C37 2.4400 . no
H25 H37B 2.1300 . no
H25 H37A 2.3100 . no
H25 C35 2.4700 . no
H25 H35B 2.2200 . no
H25 H35A 2.2800 . no
H27A O13 2.8000 2_545 no
H27A O5 2.6700 1_445 no
H27A H28B 2.3700 . no
H27A H9 2.2900 . no
H27B O9 2.7300 . no
H27B H13B 2.5900 1_455 no
H27B H30A 2.2700 . no
H28A H30B 2.0900 . no
H28A C31 2.8600 . no
H28B H40B 2.5400 . no
H28B C22 2.6100 . no
H28B H27A 2.3700 . no
H30A H27B 2.2700 . no
H30A O9 2.7300 . no
H30A O3W 2.6300 2_545 no
H30B O13 2.8700 2_545 no
H30B H28A 2.0900 . no
H30B O8 2.4400 2_545 no
H30B Mo2 3.4600 2_545 no
H33A H8B 2.4000 1_445 no
H33A H34C 2.4000 . no
H33A C23 2.6400 . no
H33A H9 2.0800 . no
H33B C23 3.0900 . no
H33C H34C 2.2900 . no
H33C H35C 2.3300 . no
H34A H35B 2.0600 . no
H34A H35C 2.5100 . no
H34B C40 2.6200 . no
H34B H40A 2.3200 . no
H34B C23 2.8300 . no
H34B H40B 2.2900 . no
H34C H33C 2.2900 . no
H34C H33A 2.4000 . no
H35A H25 2.2800 . no
H35A C25 2.7100 . no
H35A H38A 2.5700 2_546 no
H35B C6 3.0000 2_646 no
H35B C25 2.8100 . no
H35B C5 3.0100 2_646 no
H35B H18A 2.4600 2_646 no
H35B H25 2.2200 . no
H35B H34A 2.0600 . no
H35C H14C 2.2600 2_646 no
H35C C4 3.0300 2_646 no
H35C H33C 2.3300 . no
H35C H34A 2.5100 . no
H37A C18 3.0600 2_646 no
H37A H18C 2.3800 2_646 no
H37A H39B 2.3600 . no
H37A H25 2.3100 . no
H37A C25 2.8400 . no
H37B H38A 2.4800 . no
H37B C25 2.6800 . no
H37B H25 2.1300 . no
H37C H39C 2.4900 . no
H37C H38C 2.4100 . no
H38A H35A 2.5700 2_556 no
H38A H37B 2.4800 . no
H38B C21 2.7500 . no
H38B H3 2.5600 1_455 no
H38B O10 2.2300 . no
H38B Mo2 3.6200 . no
H38C H39C 2.3800 . no
H38C H37C 2.4100 . no
H39A O10 2.4100 . no
H39A Mo2 3.4500 . no
H39A O11 2.8900 . no
H39A C21 2.7900 . no
H39B H37A 2.3600 . no
H39B H19A 2.6000 . no
H39C H38C 2.3800 . no
H39C H37C 2.4900 . no
H40A H34B 2.3200 . no
H40B H34B 2.2900 . no
H40B H28B 2.5400 . no
H40O O2W 2.0300 2_645 no
H40O O5W 2.7400 2_645 no
H40O Ni1 3.4500 2_645 no

loop_
_geom_hbond_atom_site_label_D
_geom_hbond_atom_site_label_H
_geom_hbond_atom_site_label_A
_geom_hbond_distance_DH
_geom_hbond_distance_HA
_geom_hbond_distance_DA
_geom_hbond_angle_DHA
_geom_hbond_site_symmetry_A
_geom_hbond_publ_flag
O20 H20O O12 1.0800 1.6100 2.611(10) 152.00 . yes
O40 H40O O2W 0.8400 2.0300 2.824(11) 156.00 2_645 yes
C8 H8A O8 0.9900 2.6000 3.418(7) 140.00 1_655 yes
C8 H8B O1 0.9900 2.5500 2.943(6) 103.00 . yes
C23 H9 O14 0.9500 2.5300 3.374(7) 148.00 2_545 yes
C10 H10A O9 0.9900 2.4000 3.275(6) 147.00 1_655 yes
C15 H15C O1 0.9800 2.5200 3.419(7) 153.00 1_545 yes
C17 H17B O3 0.9800 2.4100 3.046(7) 122.00 . yes
C18 H18C O3 0.9800 2.3200 2.969(8) 123.00 . yes
C30 H30B O8 0.9900 2.4400 3.383(7) 159.00 2_545 yes
C38 H38B O10 0.9800 2.2300 2.921(11) 127.00 . yes
C39 H39A O10 0.9800 2.4100 3.052(11) 122.00 . yes

loop_
_geom_torsion_atom_site_label_1
_geom_torsion_atom_site_label_2
_geom_torsion_atom_site_label_3
_geom_torsion_atom_site_label_4
_geom_torsion
_geom_torsion_publ_flag
O1 Mo1 O3 C1 -113.1(4) no
O2 Mo1 O3 C1 137.0(4) no
O4 Mo1 O3 C1 -1.7(7) no
O6 Mo1 O3 C1 49.1(4) no
N1 Mo1 O3 C1 -23.8(4) no
O1 Mo1 O4 C9 57.9(4) no
O2 Mo1 O4 C9 164.7(4) no
O3 Mo1 O4 C9 -55.2(5) no
O6 Mo1 O4 C9 -106.5(4) no
N1 Mo1 O4 C9 -31.9(4) no
O2 Mo1 O6 C11 157.1(4) no
O3 Mo1 O6 C11 -97.8(4) no
O4 Mo1 O6 C11 62.5(4) no
N1 Mo1 O6 C11 -11.1(4) no
O1 Mo1 N1 C7 69.5(3) no
O1 Mo1 N1 C8 -49.0(3) no
O1 Mo1 N1 C10 -166.3(3) no
O2 Mo1 N1 C7 -148.2(4) no
O2 Mo1 N1 C8 93.3(5) no
O2 Mo1 N1 C10 -24.0(6) no
O3 Mo1 N1 C7 -29.2(3) no
O3 Mo1 N1 C8 -147.7(3) no
O3 Mo1 N1 C10 94.9(3) no
O4 Mo1 N1 C7 160.6(3) no
O4 Mo1 N1 C8 42.1(2) no
O4 Mo1 N1 C10 -75.3(3) no
O6 Mo1 N1 C7 -113.9(3) no
O6 Mo1 N1 C8 127.6(3) no
O6 Mo1 N1 C10 10.2(3) no
O11 Mo2 O13 C31 103.9(4) no
N2 Mo2 O13 C31 28.4(4) no
O9 Mo2 N2 C27 -62.0(3) no
O8 Mo2 O10 C21 -155.3(5) no
O9 Mo2 O10 C21 96.0(5) no
O11 Mo2 O10 C21 -66.4(5) no
O13 Mo2 O10 C21 -15.6(8) no
N2 Mo2 O10 C21 7.8(5) no
O8 Mo2 O11 C29 -172.7(6) no
O10 Mo2 O11 C29 84.4(6) no
O13 Mo2 O11 C29 -76.9(6) no
N2 Mo2 O11 C29 -0.9(5) no
O8 Mo2 O13 C31 -166.7(4) no
O9 Mo2 O13 C31 -60.3(4) no
O10 Mo2 O13 C31 52.7(6) no
O10 Mo2 N2 C30 154.1(3) no
O11 Mo2 N2 C27 121.3(3) no
O11 Mo2 N2 C28 -2.9(3) no
O9 Mo2 N2 C28 173.8(3) no
O9 Mo2 N2 C30 56.0(3) no
O10 Mo2 N2 C27 36.2(3) no
O10 Mo2 N2 C28 -88.1(3) no
O11 Mo2 N2 C30 -120.7(3) no
O13 Mo2 N2 C27 -153.6(3) no
O13 Mo2 N2 C28 82.2(3) no
O13 Mo2 N2 C30 -35.6(3) no
O2W Ni1 O7 C11 167.3(6) no
O4W Ni1 O7 C11 -12.1(6) no
O1W Ni1 O7 C11 78.3(6) no
O3W Ni1 O20 C20 -145.6(8) no
O4W Ni1 O20 C20 -60.4(8) no
O7 Ni1 O20 C20 34.1(8) no
O2W Ni1 O20 C20 121.4(8) no
O20 Ni1 O7 C11 -105.3(6) no
Mo1 O3 C1 C6 -140.2(4) no
Mo1 O3 C1 C2 42.1(7) no
Mo1 O4 C9 O5 -168.0(5) no
Mo1 O4 C9 C8 13.2(6) no
Mo1 O6 C11 O7 -171.8(5) no
Mo1 O6 C11 C10 9.4(6) no
Ni1 O7 C11 C10 -176.5(4) no
Ni1 O7 C11 O6 4.7(9) no
Mo2 O10 C21 C26 154.6(4) no
Mo2 O10 C21 C22 -27.2(7) no
Mo2 O11 C29 O12 -176.3(7) no
Mo2 O11 C29 C28 4.7(9) no
Mo2 O13 C31 C30 -13.7(6) no
Mo2 O13 C31 O14 165.9(4) no
C8 N1 C7 C2 178.9(4) no
Mo1 N1 C7 C2 67.9(4) no
C10 N1 C7 C2 -57.0(5) no
C8 N1 C10 C11 -121.7(4) no
Mo1 N1 C8 C9 -48.1(4) no
Mo1 N1 C10 C11 -9.4(5) no
C7 N1 C10 C11 112.5(4) no
C10 N1 C8 C9 71.6(5) no
C7 N1 C8 C9 -163.1(4) no
C30 N2 C28 C29 119.4(5) no
Mo2 N2 C28 C29 5.9(6) no
C27 N2 C28 C29 -117.2(5) no
C28 N2 C30 C31 -80.3(6) no
Mo2 N2 C30 C31 39.5(4) no
C30 N2 C27 C22 -178.1(4) no
C28 N2 C27 C22 59.4(5) no
C27 N2 C30 C31 156.2(4) no
Mo2 N2 C27 C22 -65.6(4) no
O3 C1 C6 C16 -4.0(7) no
O3 C1 C2 C7 2.0(7) no
O3 C1 C2 C3 -177.4(4) no
C6 C1 C2 C3 4.9(7) no
C6 C1 C2 C7 -175.7(4) no
O3 C1 C6 C5 178.3(4) no
C2 C1 C6 C5 -4.0(7) no
C2 C1 C6 C16 173.7(4) no
C7 C2 C3 C4 178.6(4) no
C1 C2 C3 C4 -2.0(7) no
C3 C2 C7 N1 119.5(5) no
C1 C2 C7 N1 -59.9(6) no
C2 C3 C4 C12 178.0(4) no
C2 C3 C4 C5 -1.5(7) no
C3 C4 C12 C13 -66.7(6) no
C3 C4 C12 C15 172.4(5) no
C5 C4 C12 C15 -8.1(7) no
C3 C4 C12 C14 52.7(6) no
C3 C4 C5 C6 2.3(7) no
C12 C4 C5 C6 -177.2(5) no
C5 C4 C12 C14 -127.9(6) no
C5 C4 C12 C13 112.8(6) no
C4 C5 C6 C16 -177.3(5) no
C4 C5 C6 C1 0.4(7) no
C1 C6 C16 C17 65.2(6) no
C5 C6 C16 C18 120.7(5) no
C5 C6 C16 C19 2.2(7) no
C5 C6 C16 C17 -117.3(5) no
C1 C6 C16 C18 -56.9(6) no
C1 C6 C16 C19 -175.4(5) no
N1 C8 C9 O5 -150.8(5) no
N1 C8 C9 O4 28.1(6) no
N1 C10 C11 O6 1.1(6) no
N1 C10 C11 O7 -177.9(5) no
O10 C21 C26 C36 -2.6(7) no
C22 C21 C26 C25 -2.9(7) no
C22 C21 C26 C36 179.3(4) no
C26 C21 C22 C27 176.8(4) no
C26 C21 C22 C23 1.2(7) no
O10 C21 C22 C23 -176.9(4) no
O10 C21 C26 C25 175.2(4) no
O10 C21 C22 C27 -1.3(6) no
C21 C22 C23 C24 1.6(7) no
C21 C22 C27 N2 51.1(6) no
C23 C22 C27 N2 -133.3(5) no
C27 C22 C23 C24 -174.2(5) no
C22 C23 C24 C32 178.4(5) no
C22 C23 C24 C25 -2.3(8) no
C32 C24 C25 C26 179.8(5) no
C23 C24 C25 C26 0.5(8) no
C25 C24 C32 C34 -99.9(9) no
C23 C24 C32 C34 79.4(9) no
C23 C24 C32 C35 -165.1(8) no
C23 C24 C32 C33 -40.4(9) no
C25 C24 C32 C33 140.3(7) no
C25 C24 C32 C35 15.6(10) no
C24 C25 C26 C21 2.0(7) no
C24 C25 C26 C36 179.9(5) no
C21 C26 C36 C37 177.1(5) no
C25 C26 C36 C37 -0.6(7) no
C21 C26 C36 C38 57.1(7) no
C21 C26 C36 C39 -64.8(7) no
C25 C26 C36 C39 117.5(6) no
C25 C26 C36 C38 -120.6(6) no
N2 C28 C29 O11 -7.0(9) no
N2 C28 C29 O12 173.9(7) no
N2 C30 C31 O13 -21.9(6) no
N2 C30 C31 O14 158.4(5) no
